data_4338499
loop_
_publ_author_name
'Ghosh, Prabir'
'Mondal, Prasenjit'
'Ray, Ritwika'
'Das, Ankita'
'Bag, Sukdev'
'Mobin, Shaikh M.'
'Lahiri, Goutam Kumar'

_publ_section_title
;
 Significant Influence of Coligands Toward Varying Coordination Modes of
 2,2'-Bipyridine-3,3'-diol in Ruthenium Complexes.
;
_journal_issue 12
_journal_name_full 'Inorganic chemistry'
_journal_page_first 6094
_journal_page_last 6106
_journal_paper_doi 10.1021/ic5004676
_journal_volume 53
_journal_year 2014
_chemical_formula_sum 'C20 H21 N2 O6 Ru'
_chemical_formula_weight 486.46
_chemical_name_systematic
;
 ?
;
_space_group_IT_number 82
_symmetry_cell_setting tetragonal
_symmetry_space_group_name_Hall 'I -4'
_symmetry_space_group_name_H-M 'I -4'
_atom_sites_solution_hydrogens geom
_atom_sites_solution_primary direct
_atom_sites_solution_secondary difmap
_audit_creation_method SHELXL-97
_cell_angle_alpha 90.00
_cell_angle_beta 90.00
_cell_angle_gamma 90.00
_cell_formula_units_Z 8
_cell_length_a 19.62150(10)
_cell_length_b 19.62150(10)
_cell_length_c 12.17110(10)
_cell_measurement_reflns_used 12641
_cell_measurement_temperature 150(2)
_cell_measurement_theta_max 71.8672
_cell_measurement_theta_min 3.1827
_cell_volume 4685.91(5)
_computing_cell_refinement 'CrysAlis RED, Oxford Diffraction Ltd.,'
_computing_data_collection 'CrysAlis CCD, Oxford Diffraction Ltd.,'
_computing_data_reduction 'CrysAlis RED, Oxford Diffraction Ltd.,'
_computing_molecular_graphics Ortep3
_computing_publication_material Shelx97
_computing_structure_refinement 'SHELXL-97 (Sheldrick, 1997)'
_computing_structure_solution 'SHELXS-97 (Sheldrick, 1997)'
_diffrn_ambient_temperature 150(2)
_diffrn_detector_area_resol_mean 15.9948
_diffrn_measured_fraction_theta_full 0.996
_diffrn_measured_fraction_theta_max 0.997
_diffrn_measurement_device_type 'OXFORD DIFFRACTION SUPER NOVA'
_diffrn_measurement_method \w/q-scan
_diffrn_radiation_monochromator graphite
_diffrn_radiation_source 'Micro-Focus (Cu) X-ray Source'
_diffrn_radiation_type CuK\a
_diffrn_radiation_wavelength 1.5418
_diffrn_reflns_av_R_equivalents 0.0198
_diffrn_reflns_av_sigmaI/netI 0.0150
_diffrn_reflns_limit_h_max 24
_diffrn_reflns_limit_h_min -23
_diffrn_reflns_limit_k_max 22
_diffrn_reflns_limit_k_min -24
_diffrn_reflns_limit_l_max 8
_diffrn_reflns_limit_l_min -15
_diffrn_reflns_number 15785
_diffrn_reflns_theta_full 72.01
_diffrn_reflns_theta_max 72.01
_diffrn_reflns_theta_min 3.19
_exptl_absorpt_coefficient_mu 5.716
_exptl_absorpt_correction_T_max 0.3798
_exptl_absorpt_correction_T_min 0.2542
_exptl_absorpt_correction_type multi-scan
_exptl_absorpt_process_details
;
CrysAlis RED, Oxford Diffraction Ltd.,
Version 1.171.31.7 (release 18-10-2006 CrysAlis171 .NET)
(compiled Oct 18 2006,16:28:17)
Empirical absorption correction using spherical harmonics,
 implemented in SCALE3 ABSPACK scaling algorithm.
;
_exptl_crystal_colour black
_exptl_crystal_density_diffrn 1.379
_exptl_crystal_density_method 'not measured'
_exptl_crystal_description block
_exptl_crystal_F_000 1976
_exptl_crystal_size_max 0.33
_exptl_crystal_size_mid 0.26
_exptl_crystal_size_min 0.21
_platon_squeeze_details
;
;
_refine_diff_density_max 0.261
_refine_diff_density_min -0.568
_refine_diff_density_rms 0.064
_refine_ls_abs_structure_details 'Flack H D (1983), Acta Cryst. A39, 876-881'
_refine_ls_abs_structure_Flack -0.001(5)
_refine_ls_extinction_method none
_refine_ls_goodness_of_fit_ref 1.063
_refine_ls_hydrogen_treatment riding
_refine_ls_matrix_type full
_refine_ls_number_parameters 270
_refine_ls_number_reflns 4573
_refine_ls_number_restraints 0
_refine_ls_restrained_S_all 1.063
_refine_ls_R_factor_all 0.0209
_refine_ls_R_factor_gt 0.0208
_refine_ls_shift/su_max 0.001
_refine_ls_shift/su_mean 0.000
_refine_ls_structure_factor_coef Fsqd
_refine_ls_weighting_details 'calc w=1/[\s^2^(Fo^2^)+(0.0434P)^2^+2.2459P] where P=(Fo^2^+2Fc^2^)/3'
_refine_ls_weighting_scheme calc
_refine_ls_wR_factor_gt 0.0578
_refine_ls_wR_factor_ref 0.0579
_reflns_number_gt 4562
_reflns_number_total 4573
_reflns_threshold_expression >2sigma(I)
_cod_data_source_file ic5004676_si_001.cif
_cod_data_source_block 1
_cod_depositor_comments
;
The following automatic conversions were performed:

'_symmetry_cell_setting' value 'Tetragonal' changed to 'tetragonal'
according to
/usr/data/users/saulius/crontab/automatic-downloads/rss-feeds/ACS/lib/dictionaries/cif_core.dic
dictionary named 'cif_core.dic' version 2.4.2 from 2011-04-26.

Automatic conversion script
Id: cif_fix_values 2281 2013-09-26 08:29:07Z andrius 

 Adding full bibliography for 4338496--4338499.cif.
;
_cod_database_code 4338499

loop_
_symmetry_equiv_pos_as_xyz
'x, y, z'
'-x, -y, z'
'y, -x, -z'
'-y, x, -z'
'x+1/2, y+1/2, z+1/2'
'-x+1/2, -y+1/2, z+1/2'
'y+1/2, -x+1/2, -z+1/2'
'-y+1/2, x+1/2, -z+1/2'

loop_
_atom_site_label
_atom_site_type_symbol
_atom_site_fract_x
_atom_site_fract_y
_atom_site_fract_z
_atom_site_U_iso_or_equiv
_atom_site_adp_type
_atom_site_occupancy
_atom_site_symmetry_multiplicity
_atom_site_calc_flag
_atom_site_refinement_flags
Ru1 Ru 0.207789(7) 0.205119(7) 0.113561(12) 0.01893(6) Uani 1 1 d .
O1 O 0.35146(10) 0.43510(9) 0.11107(19) 0.0439(4) Uani 1 1 d .
O2 O 0.23980(12) 0.47081(9) 0.16367(18) 0.0417(5) Uani 1 1 d .
O3 O 0.15530(8) 0.23803(8) -0.01693(13) 0.0253(3) Uani 1 1 d .
O4 O 0.23367(9) 0.11753(8) 0.03624(14) 0.0287(3) Uani 1 1 d .
O5 O 0.12475(8) 0.15273(8) 0.16554(15) 0.0267(3) Uani 1 1 d .
O6 O 0.26242(8) 0.17314(8) 0.24239(14) 0.0254(3) Uani 1 1 d .
N1 N 0.18415(10) 0.29555(9) 0.18456(14) 0.0206(3) Uani 1 1 d .
N2 N 0.28960(10) 0.26253(10) 0.06984(15) 0.0220(4) Uani 1 1 d .
C1 C 0.22643(11) 0.34890(11) 0.16164(19) 0.0215(4) Uani 1 1 d .
C2 C 0.28867(11) 0.32946(11) 0.10127(18) 0.0219(4) Uani 1 1 d .
C3 C 0.34724(13) 0.37064(13) 0.07991(19) 0.0284(5) Uani 1 1 d .
C4 C 0.40187(13) 0.34076(15) 0.0256(2) 0.0343(5) Uani 1 1 d .
H4 H 0.4408 0.3675 0.0087 0.041 Uiso 1 1 calc R
C5 C 0.40064(13) 0.27353(16) -0.0040(2) 0.0343(5) Uani 1 1 d .
H5 H 0.4386 0.2535 -0.0401 0.041 Uiso 1 1 calc R
C6 C 0.34311(12) 0.23508(13) 0.0195(2) 0.0298(5) Uani 1 1 d .
H6 H 0.3419 0.1883 -0.0008 0.036 Uiso 1 1 calc R
C7 C 0.20662(14) 0.41574(12) 0.1937(2) 0.0308(5) Uani 1 1 d .
C8 C 0.14858(14) 0.42226(13) 0.2592(2) 0.0340(5) Uani 1 1 d .
H8 H 0.1364 0.4657 0.2874 0.041 Uiso 1 1 calc R
C9 C 0.10865(13) 0.36614(14) 0.2837(2) 0.0321(5) Uani 1 1 d .
H9 H 0.0693 0.3708 0.3286 0.038 Uiso 1 1 calc R
C10 C 0.12663(11) 0.30362(12) 0.2421(2) 0.0262(5) Uani 1 1 d .
H10 H 0.0978 0.2655 0.2544 0.031 Uiso 1 1 calc R
C11 C 0.09274(14) 0.23359(15) -0.1810(2) 0.0352(6) Uani 1 1 d .
H11A H 0.0548 0.2572 -0.1449 0.053 Uiso 1 1 calc R
H11B H 0.0747 0.1996 -0.2324 0.053 Uiso 1 1 calc R
H11C H 0.1206 0.2667 -0.2212 0.053 Uiso 1 1 calc R
C12 C 0.13568(12) 0.19879(13) -0.09609(19) 0.0274(5) Uani 1 1 d .
C13 C 0.15222(13) 0.13022(13) -0.1066(2) 0.0327(5) Uani 1 1 d .
H13 H 0.1291 0.1057 -0.1627 0.039 Uiso 1 1 calc R
C14 C 0.19921(14) 0.09321(13) -0.0436(2) 0.0322(5) Uani 1 1 d .
C15 C 0.21318(19) 0.01996(14) -0.0697(3) 0.0469(7) Uani 1 1 d .
H15A H 0.2612 0.0098 -0.0550 0.070 Uiso 1 1 calc R
H15B H 0.2031 0.0113 -0.1473 0.070 Uiso 1 1 calc R
H15C H 0.1843 -0.0092 -0.0237 0.070 Uiso 1 1 calc R
C16 C 0.06425(15) 0.06182(15) 0.2446(3) 0.0451(7) Uani 1 1 d .
H16A H 0.0313 0.0876 0.2886 0.068 Uiso 1 1 calc R
H16B H 0.0743 0.0185 0.2811 0.068 Uiso 1 1 calc R
H16C H 0.0450 0.0529 0.1717 0.068 Uiso 1 1 calc R
C17 C 0.12894(13) 0.10258(12) 0.2328(2) 0.0277(5) Uani 1 1 d .
C18 C 0.18546(14) 0.08492(12) 0.2949(2) 0.0313(5) Uani 1 1 d .
H18 H 0.1820 0.0447 0.3381 0.038 Uiso 1 1 calc R
C19 C 0.24718(13) 0.12055(12) 0.3001(2) 0.0278(5) Uani 1 1 d .
C20 C 0.30145(15) 0.09839(15) 0.3785(3) 0.0414(6) Uani 1 1 d .
H20A H 0.3375 0.0745 0.3381 0.062 Uiso 1 1 calc R
H20B H 0.2817 0.0677 0.4335 0.062 Uiso 1 1 calc R
H20C H 0.3207 0.1384 0.4153 0.062 Uiso 1 1 calc R
H101 H 0.276(3) 0.454(3) 0.139(5) 0.089(17) Uiso 1 1 d .

loop_
_atom_site_aniso_label
_atom_site_aniso_U_11
_atom_site_aniso_U_22
_atom_site_aniso_U_33
_atom_site_aniso_U_23
_atom_site_aniso_U_13
_atom_site_aniso_U_12
Ru1 0.01876(9) 0.01772(8) 0.02031(8) -0.00134(6) -0.00048(6) -0.00236(6)
O1 0.0467(11) 0.0285(9) 0.0565(11) -0.0007(9) 0.0061(10) -0.0187(8)
O2 0.0619(13) 0.0185(8) 0.0447(10) 0.0032(7) 0.0135(10) -0.0034(8)
O3 0.0262(8) 0.0243(8) 0.0252(8) 0.0006(6) -0.0035(6) -0.0030(6)
O4 0.0338(9) 0.0238(8) 0.0284(8) -0.0050(6) 0.0020(7) -0.0015(6)
O5 0.0233(8) 0.0236(8) 0.0331(8) -0.0013(7) -0.0006(7) -0.0058(6)
O6 0.0237(8) 0.0249(8) 0.0275(8) 0.0013(7) -0.0030(6) -0.0013(6)
N1 0.0198(8) 0.0219(9) 0.0201(8) -0.0005(7) -0.0024(7) -0.0030(7)
N2 0.0206(8) 0.0231(9) 0.0224(8) -0.0010(7) -0.0006(7) -0.0012(8)
C1 0.0254(10) 0.0192(10) 0.0198(9) 0.0054(8) -0.0023(8) -0.0007(8)
C2 0.0245(10) 0.0219(10) 0.0193(10) 0.0043(8) -0.0006(8) -0.0061(8)
C3 0.0306(12) 0.0299(12) 0.0246(11) 0.0033(9) -0.0008(9) -0.0117(10)
C4 0.0260(12) 0.0487(15) 0.0284(12) 0.0064(11) 0.0009(9) -0.0151(11)
C5 0.0227(11) 0.0498(15) 0.0303(13) 0.0010(11) 0.0056(9) -0.0015(11)
C6 0.0270(12) 0.0341(13) 0.0281(12) -0.0043(10) 0.0046(9) -0.0027(10)
C7 0.0443(14) 0.0198(11) 0.0284(12) 0.0003(9) 0.0008(10) -0.0009(10)
C8 0.0426(14) 0.0236(11) 0.0359(13) -0.0031(10) 0.0032(11) 0.0061(10)
C9 0.0287(12) 0.0343(13) 0.0333(13) -0.0026(10) 0.0037(10) 0.0039(10)
C10 0.0221(10) 0.0289(11) 0.0276(12) -0.0036(9) -0.0014(9) -0.0010(9)
C11 0.0317(13) 0.0467(15) 0.0271(13) 0.0020(11) -0.0049(9) -0.0060(11)
C12 0.0251(10) 0.0351(12) 0.0221(11) 0.0009(9) 0.0002(8) -0.0093(9)
C13 0.0406(13) 0.0342(12) 0.0232(11) -0.0069(10) -0.0009(10) -0.0150(10)
C14 0.0465(15) 0.0230(12) 0.0272(12) -0.0050(9) 0.0084(10) -0.0100(10)
C15 0.077(2) 0.0219(12) 0.0419(15) -0.0072(11) 0.0009(15) -0.0071(13)
C16 0.0383(15) 0.0365(14) 0.0607(19) 0.0043(13) 0.0062(13) -0.0174(11)
C17 0.0311(12) 0.0210(10) 0.0309(11) -0.0034(8) 0.0083(9) -0.0067(9)
C18 0.0430(14) 0.0200(11) 0.0309(12) 0.0023(9) 0.0039(10) -0.0020(10)
C19 0.0375(13) 0.0224(11) 0.0233(10) -0.0026(9) 0.0019(10) 0.0034(9)
C20 0.0465(15) 0.0412(14) 0.0365(14) 0.0060(13) -0.0057(12) 0.0098(11)

loop_
_atom_type_symbol
_atom_type_description
_atom_type_scat_dispersion_real
_atom_type_scat_dispersion_imag
_atom_type_scat_source
C C 0.0181 0.0091 'International Tables Vol C Tables 4.2.6.8 and 6.1.1.4'
H H 0.0000 0.0000 'International Tables Vol C Tables 4.2.6.8 and 6.1.1.4'
N N 0.0311 0.0180 'International Tables Vol C Tables 4.2.6.8 and 6.1.1.4'
O O 0.0492 0.0322 'International Tables Vol C Tables 4.2.6.8 and 6.1.1.4'
Ru Ru 0.0552 3.2960 'International Tables Vol C Tables 4.2.6.8 and 6.1.1.4'

loop_
_geom_angle_atom_site_label_1
_geom_angle_atom_site_label_2
_geom_angle_atom_site_label_3
_geom_angle
O3 Ru1 O6 178.57(7)
O3 Ru1 O4 91.96(7)
O6 Ru1 O4 87.92(7)
O3 Ru1 N1 86.45(7)
O6 Ru1 N1 93.61(7)
O4 Ru1 N1 177.04(7)
O3 Ru1 O5 89.87(7)
O6 Ru1 O5 91.55(7)
O4 Ru1 O5 85.19(7)
N1 Ru1 O5 97.29(7)
O3 Ru1 N2 91.14(7)
O6 Ru1 N2 87.47(7)
O4 Ru1 N2 98.67(7)
N1 Ru1 N2 78.88(8)
O5 Ru1 N2 175.97(7)
C7 O2 H101 101(3)
C12 O3 Ru1 123.59(15)
C14 O4 Ru1 122.58(17)
C17 O5 Ru1 122.45(16)
C19 O6 Ru1 123.82(15)
C10 N1 C1 121.95(19)
C10 N1 Ru1 121.32(15)
C1 N1 Ru1 116.43(15)
C6 N2 C2 121.9(2)
C6 N2 Ru1 121.32(16)
C2 N2 Ru1 116.64(15)
N1 C1 C7 119.0(2)
N1 C1 C2 114.00(18)
C7 C1 C2 126.9(2)
N2 C2 C3 118.8(2)
N2 C2 C1 113.49(18)
C3 C2 C1 127.6(2)
O1 C3 C4 119.4(2)
O1 C3 C2 122.6(2)
C4 C3 C2 117.9(2)
C5 C4 C3 121.3(2)
C5 C4 H4 119.4
C3 C4 H4 119.4
C4 C5 C6 119.0(2)
C4 C5 H5 120.5
C6 C5 H5 120.5
N2 C6 C5 121.1(2)
N2 C6 H6 119.4
C5 C6 H6 119.4
O2 C7 C8 119.2(2)
O2 C7 C1 123.2(2)
C8 C7 C1 117.6(2)
C9 C8 C7 120.8(2)
C9 C8 H8 119.6
C7 C8 H8 119.6
C10 C9 C8 119.1(2)
C10 C9 H9 120.5
C8 C9 H9 120.5
N1 C10 C9 121.0(2)
N1 C10 H10 119.5
C9 C10 H10 119.5
C12 C11 H11A 109.5
C12 C11 H11B 109.5
H11A C11 H11B 109.5
C12 C11 H11C 109.5
H11A C11 H11C 109.5
H11B C11 H11C 109.5
O3 C12 C13 125.2(2)
O3 C12 C11 114.2(2)
C13 C12 C11 120.6(2)
C12 C13 C14 127.2(2)
C12 C13 H13 116.4
C14 C13 H13 116.4
O4 C14 C13 124.8(2)
O4 C14 C15 115.0(3)
C13 C14 C15 120.1(2)
C14 C15 H15A 109.5
C14 C15 H15B 109.5
H15A C15 H15B 109.5
C14 C15 H15C 109.5
H15A C15 H15C 109.5
H15B C15 H15C 109.5
C17 C16 H16A 109.5
C17 C16 H16B 109.5
H16A C16 H16B 109.5
C17 C16 H16C 109.5
H16A C16 H16C 109.5
H16B C16 H16C 109.5
O5 C17 C18 126.2(2)
O5 C17 C16 114.4(2)
C18 C17 C16 119.3(2)
C17 C18 C19 126.3(2)
C17 C18 H18 116.8
C19 C18 H18 116.8
O6 C19 C18 125.3(2)
O6 C19 C20 114.7(2)
C18 C19 C20 120.0(2)
C19 C20 H20A 109.5
C19 C20 H20B 109.5
H20A C20 H20B 109.5
C19 C20 H20C 109.5
H20A C20 H20C 109.5
H20B C20 H20C 109.5

loop_
_geom_bond_atom_site_label_1
_geom_bond_atom_site_label_2
_geom_bond_distance
Ru1 O3 2.0001(16)
Ru1 O6 2.0003(16)
Ru1 O4 2.0241(17)
Ru1 N1 2.0275(18)
Ru1 O5 2.0277(16)
Ru1 N2 2.0320(19)
O1 C3 1.323(3)
O2 C7 1.313(3)
O2 H101 0.85(5)
O3 C12 1.292(3)
O4 C14 1.277(3)
O5 C17 1.283(3)
O6 C19 1.284(3)
N1 C10 1.338(3)
N1 C1 1.365(3)
N2 C6 1.330(3)
N2 C2 1.368(3)
C1 C7 1.422(3)
C1 C2 1.475(3)
C2 C3 1.429(3)
C3 C4 1.389(4)
C4 C5 1.368(4)
C4 H4 0.9500
C5 C6 1.388(4)
C5 H5 0.9500
C6 H6 0.9500
C7 C8 1.397(4)
C8 C9 1.384(4)
C8 H8 0.9500
C9 C10 1.373(4)
C9 H9 0.9500
C10 H10 0.9500
C11 C12 1.498(3)
C11 H11A 0.9800
C11 H11B 0.9800
C11 H11C 0.9800
C12 C13 1.390(4)
C13 C14 1.402(4)
C13 H13 0.9500
C14 C15 1.497(4)
C15 H15A 0.9800
C15 H15B 0.9800
C15 H15C 0.9800
C16 C17 1.507(3)
C16 H16A 0.9800
C16 H16B 0.9800
C16 H16C 0.9800
C17 C18 1.386(4)
C18 C19 1.400(4)
C18 H18 0.9500
C19 C20 1.494(4)
C20 H20A 0.9800
C20 H20B 0.9800
C20 H20C 0.9800

loop_
_geom_torsion_atom_site_label_1
_geom_torsion_atom_site_label_2
_geom_torsion_atom_site_label_3
_geom_torsion_atom_site_label_4
_geom_torsion
O6 Ru1 O3 C12 102(3)
O4 Ru1 O3 C12 16.85(18)
N1 Ru1 O3 C12 -165.65(18)
O5 Ru1 O3 C12 -68.33(17)
N2 Ru1 O3 C12 115.57(18)
O3 Ru1 O4 C14 -23.02(19)
O6 Ru1 O4 C14 158.41(19)
N1 Ru1 O4 C14 -80.4(15)
O5 Ru1 O4 C14 66.69(18)
N2 Ru1 O4 C14 -114.46(19)
O3 Ru1 O5 C17 159.20(18)
O6 Ru1 O5 C17 -20.55(18)
O4 Ru1 O5 C17 67.23(18)
N1 Ru1 O5 C17 -114.39(17)
N2 Ru1 O5 C17 -96.4(11)
O3 Ru1 O6 C19 -150(3)
O4 Ru1 O6 C19 -65.12(18)
N1 Ru1 O6 C19 117.42(18)
O5 Ru1 O6 C19 20.01(18)
N2 Ru1 O6 C19 -163.90(18)
O3 Ru1 N1 C10 88.35(17)
O6 Ru1 N1 C10 -93.09(17)
O4 Ru1 N1 C10 145.8(14)
O5 Ru1 N1 C10 -1.06(18)
N2 Ru1 N1 C10 -179.79(18)
O3 Ru1 N1 C1 -85.55(16)
O6 Ru1 N1 C1 93.02(16)
O4 Ru1 N1 C1 -28.1(15)
O5 Ru1 N1 C1 -174.96(15)
N2 Ru1 N1 C1 6.31(15)
O3 Ru1 N2 C6 -100.87(19)
O6 Ru1 N2 C6 78.79(19)
O4 Ru1 N2 C6 -8.72(19)
N1 Ru1 N2 C6 172.97(19)
O5 Ru1 N2 C6 154.8(10)
O3 Ru1 N2 C2 83.34(16)
O6 Ru1 N2 C2 -97.00(17)
O4 Ru1 N2 C2 175.49(16)
N1 Ru1 N2 C2 -2.82(16)
O5 Ru1 N2 C2 -21.0(12)
C10 N1 C1 C7 -4.2(3)
Ru1 N1 C1 C7 169.68(17)
C10 N1 C1 C2 177.6(2)
Ru1 N1 C1 C2 -8.5(2)
C6 N2 C2 C3 -0.5(3)
Ru1 N2 C2 C3 175.27(16)
C6 N2 C2 C1 -176.6(2)
Ru1 N2 C2 C1 -0.8(2)
N1 C1 C2 N2 6.0(3)
C7 C1 C2 N2 -172.0(2)
N1 C1 C2 C3 -169.6(2)
C7 C1 C2 C3 12.3(4)
N2 C2 C3 O1 -177.5(2)
C1 C2 C3 O1 -2.1(4)
N2 C2 C3 C4 1.5(3)
C1 C2 C3 C4 176.9(2)
O1 C3 C4 C5 177.3(2)
C2 C3 C4 C5 -1.8(4)
C3 C4 C5 C6 1.0(4)
C2 N2 C6 C5 -0.3(4)
Ru1 N2 C6 C5 -175.9(2)
C4 C5 C6 N2 0.1(4)
N1 C1 C7 O2 -171.6(2)
C2 C1 C7 O2 6.4(4)
N1 C1 C7 C8 7.8(4)
C2 C1 C7 C8 -174.3(2)
O2 C7 C8 C9 173.8(3)
C1 C7 C8 C9 -5.6(4)
C7 C8 C9 C10 -0.3(4)
C1 N1 C10 C9 -2.0(3)
Ru1 N1 C10 C9 -175.54(18)
C8 C9 C10 N1 4.3(4)
Ru1 O3 C12 C13 -5.2(3)
Ru1 O3 C12 C11 175.74(15)
O3 C12 C13 C14 -8.9(4)
C11 C12 C13 C14 170.2(2)
Ru1 O4 C14 C13 17.9(3)
Ru1 O4 C14 C15 -163.39(19)
C12 C13 C14 O4 1.4(4)
C12 C13 C14 C15 -177.2(3)
Ru1 O5 C17 C18 13.0(3)
Ru1 O5 C17 C16 -168.72(18)
O5 C17 C18 C19 3.6(4)
C16 C17 C18 C19 -174.6(3)
Ru1 O6 C19 C18 -11.6(3)
Ru1 O6 C19 C20 169.03(17)
C17 C18 C19 O6 -4.7(4)
C17 C18 C19 C20 174.7(3)

loop_
_platon_squeeze_void_nr
_platon_squeeze_void_average_x
_platon_squeeze_void_average_y
_platon_squeeze_void_average_z
_platon_squeeze_void_volume
_platon_squeeze_void_count_electrons
_platon_squeeze_void_content
1 0.000 0.000 0.000 27 4 ' '
2 0.000 0.500 -0.161 403 152 ' '
3 0.500 1.000 0.122 403 152 ' '
4 0.500 0.500 0.000 26 3 ' '
5 0.000 0.000 0.500 26 3 ' '
6 0.500 0.500 0.500 27 4 ' '
